data_4304694
loop_
_publ_author_name
'Javier Arias'
'Manuel Bardaj\'i'
'Pablo Espinet'

_publ_contact_author_address
;
 IU CINQUIMA/Quimica Inorganica, Facultad de Ciencias, 
Universidad de Valladolid. E-47071 Valladolid, Spain
;
_publ_contact_author_email espinet@qi.uva.es
_publ_contact_author_fax '+34 983 423013'
_publ_contact_author_name 'Pablo Espinet'
_publ_contact_author_phone '+34 983 423231'
_publ_section_title
;
Mononuclear, Dinuclear, and Hexanuclear Gold(I) Complexes with
(aza-15-crown-5)Dithiocarbamate
;
_journal_name_full 'Inorganic Chemistry'
_journal_page_first 1597
_journal_page_last 1606
_journal_paper_doi 10.1021/ic702252j
_journal_volume 47
_journal_year 2008
_chemical_formula_sum 'C11 H20 Au N O4 S2'
_chemical_formula_weight 491.37
_chemical_name_systematic
; 
 ? 
;
_space_group_IT_number 148
_symmetry_cell_setting trigonal
_symmetry_space_group_name_Hall '-R 3'
_symmetry_space_group_name_H-M 'R -3 :H'
_atom_sites_solution_hydrogens geom
_atom_sites_solution_primary direct
_atom_sites_solution_secondary difmap
_audit_creation_method SHELXL-97
_cell_angle_alpha 90.00
_cell_angle_beta 90.00
_cell_angle_gamma 120.00
_cell_formula_units_Z 18
_cell_length_a 21.6188(14)
_cell_length_b 21.6188(14)
_cell_length_c 17.116(2)
_cell_measurement_temperature 298(2)
_cell_volume 6927.8(10)
_computing_cell_refinement 'Bruker SMART'
_computing_data_collection 'Bruker SMART'
_computing_data_reduction 'Bruker SHELXTL'
_computing_molecular_graphics 'Bruker SHELXTL'
_computing_publication_material 'Bruker SHELXTL'
_computing_structure_refinement 'SHELXL-97 (Sheldrick, 1997)'
_computing_structure_solution 'SHELXS-97 (Sheldrick, 1990)'
_diffrn_ambient_temperature 298(2)
_diffrn_measured_fraction_theta_full 0.978
_diffrn_measured_fraction_theta_max 0.978
_diffrn_measurement_device_type 'CCD area detector'
_diffrn_measurement_method 'phi and omega scans'
_diffrn_radiation_monochromator graphite
_diffrn_radiation_source 'fine-focus sealed tube'
_diffrn_radiation_type MoK\a
_diffrn_radiation_wavelength 0.71073
_diffrn_reflns_av_R_equivalents 0.0673
_diffrn_reflns_av_sigmaI/netI 0.0767
_diffrn_reflns_limit_h_max 14
_diffrn_reflns_limit_h_min -24
_diffrn_reflns_limit_k_max 24
_diffrn_reflns_limit_k_min -23
_diffrn_reflns_limit_l_max 18
_diffrn_reflns_limit_l_min -19
_diffrn_reflns_number 9418
_diffrn_reflns_theta_full 23.26
_diffrn_reflns_theta_max 23.26
_diffrn_reflns_theta_min 1.61
_exptl_absorpt_coefficient_mu 9.835
_exptl_absorpt_correction_T_max 1
_exptl_absorpt_correction_T_min 0.651
_exptl_absorpt_correction_type multi-scan
_exptl_absorpt_process_details
; 
SADABS; a Program for Absorption Correction with the
Siemens SMART system (1996).
;
_exptl_crystal_colour YELLOW
_exptl_crystal_density_diffrn 2.120
_exptl_crystal_density_method 'not measured'
_exptl_crystal_description PRISM
_exptl_crystal_F_000 4248
_exptl_crystal_size_max 0.06
_exptl_crystal_size_mid 0.06
_exptl_crystal_size_min 0.06
_refine_diff_density_max 0.899
_refine_diff_density_min -0.628
_refine_diff_density_rms 0.135
_refine_ls_extinction_method none
_refine_ls_goodness_of_fit_ref 0.872
_refine_ls_hydrogen_treatment constr
_refine_ls_matrix_type full
_refine_ls_number_parameters 202
_refine_ls_number_reflns 2177
_refine_ls_number_restraints 0
_refine_ls_restrained_S_all 0.872
_refine_ls_R_factor_all 0.0636
_refine_ls_R_factor_gt 0.0330
_refine_ls_shift/su_max 0.036
_refine_ls_shift/su_mean 0.001
_refine_ls_structure_factor_coef Fsqd
_refine_ls_weighting_details 'calc w=1/[\s^2^(Fo^2^)+(0.0266P)^2^+0.0000P] where P=(Fo^2^+2Fc^2^)/3'
_refine_ls_weighting_scheme calc
_refine_ls_wR_factor_gt 0.0650
_refine_ls_wR_factor_ref 0.0721
_reflns_number_gt 1438
_reflns_number_total 2177
_reflns_threshold_expression >2sigma(I)
_cod_data_source_file ic702252j-file002_2.cif
_cod_data_source_block ajmb9m1
_cod_depositor_comments
;
The following automatic conversions were performed:
'_symmetry_cell_setting' value 'Trigonal' changed to 'trigonal' according
to '/home/saulius/struct/CIF-dictionaries/cif_core.dic' dictionary named
'cif_core.dic' version 2.4.1 from 2010-06-29.

Automatic conversion script
Id: cif_fix_enum 1527 2010-12-29 10:47:43Z saulius 
;
_cod_original_cell_volume 6927.9(12)
_cod_original_sg_symbol_H-M 'R -3'
_cod_database_code 4304694

loop_
_symmetry_equiv_pos_as_xyz
'x, y, z'
'-y, x-y, z'
'-x+y, -x, z'
'x+2/3, y+1/3, z+1/3'
'-y+2/3, x-y+1/3, z+1/3'
'-x+y+2/3, -x+1/3, z+1/3'
'x+1/3, y+2/3, z+2/3'
'-y+1/3, x-y+2/3, z+2/3'
'-x+y+1/3, -x+2/3, z+2/3'
'-x, -y, -z'
'y, -x+y, -z'
'x-y, x, -z'
'-x+2/3, -y+1/3, -z+1/3'
'y+2/3, -x+y+1/3, -z+1/3'
'x-y+2/3, x+1/3, -z+1/3'
'-x+1/3, -y+2/3, -z+2/3'
'y+1/3, -x+y+2/3, -z+2/3'
'x-y+1/3, x+2/3, -z+2/3'

loop_
_atom_site_label
_atom_site_type_symbol
_atom_site_fract_x
_atom_site_fract_y
_atom_site_fract_z
_atom_site_U_iso_or_equiv
_atom_site_adp_type
_atom_site_occupancy
_atom_site_symmetry_multiplicity
_atom_site_calc_flag
_atom_site_refinement_flags
_atom_site_disorder_assembly
_atom_site_disorder_group
Au1 Au 0.26217(2) 0.74940(2) 1.15175(2) 0.05101(16) Uani 1 1 d . . .
S1 S 0.26713(14) 0.72339(14) 1.02292(15) 0.0586(8) Uani 1 1 d . . .
S2 S 0.12983(14) 0.58364(15) 1.06066(16) 0.0594(8) Uani 1 1 d . . .
C1 C 0.1905(5) 0.6456(5) 0.9967(6) 0.045(2) Uani 1 1 d . . .
N1 N 0.1779(4) 0.6313(4) 0.9215(5) 0.058(2) Uani 1 1 d . . .
C2 C 0.1179(6) 0.5634(6) 0.8921(6) 0.068(3) Uani 1 1 d . . .
H2A H 0.1126 0.5245 0.9248 0.082 Uiso 1 1 calc R . .
H2B H 0.1286 0.5550 0.8395 0.082 Uiso 1 1 calc R . .
C3 C 0.0494(7) 0.5642(7) 0.8914(7) 0.084(4) Uani 1 1 d . . .
H3A H 0.0103 0.5161 0.8822 0.101 Uiso 1 1 calc R . .
H3B H 0.0421 0.5793 0.9422 0.101 Uiso 1 1 calc R . .
O1 O 0.0480(5) 0.6091(5) 0.8348(5) 0.092(3) Uani 1 1 d . . .
C4 C -0.0102(8) 0.6162(9) 0.8267(10) 0.114(5) Uani 1 1 d . A .
H4A H -0.0199 0.6302 0.8770 0.137 Uiso 1 1 calc R . .
H4B H -0.0504 0.5694 0.8147 0.137 Uiso 1 1 calc R . .
C5 C -0.0094(10) 0.6656(10) 0.7690(19) 0.132(8) Uani 1 1 d . . .
O2A O 0.050(5) 0.736(4) 0.759(5) 0.22(5) Uani 0.33(7) 1 d P A 1
O2B O 0.0459(15) 0.705(2) 0.732(2) 0.142(18) Uani 0.67(7) 1 d P A 2
C6 C 0.0610(15) 0.7597(13) 0.6859(14) 0.146(9) Uani 1 1 d . . .
C7 C 0.1375(19) 0.8037(16) 0.671(2) 0.178(13) Uani 1 1 d . A .
O3A O 0.182(5) 0.816(4) 0.724(4) 0.19(4) Uani 0.32(5) 1 d P A 1
O3B O 0.1828(9) 0.7771(10) 0.6743(13) 0.105(10) Uani 0.68(5) 1 d P A 2
C8 C 0.2533(15) 0.8216(13) 0.6827(15) 0.164(8) Uani 1 1 d . . .
C9A C 0.2831(12) 0.8379(15) 0.7504(16) 0.098(13) Uani 0.65(4) 1 d P A 1
C9B C 0.288(2) 0.771(3) 0.706(2) 0.10(3) Uani 0.35(4) 1 d P A 2
O4 O 0.2851(5) 0.7737(6) 0.7822(7) 0.137(4) Uani 1 1 d . . .
C10 C 0.2192(7) 0.7295(7) 0.8351(8) 0.092(4) Uani 1 1 d . A .
H10A H 0.2180 0.7567 0.8796 0.110 Uiso 1 1 calc R . .
H10B H 0.1747 0.7098 0.8065 0.110 Uiso 1 1 calc R . .
C11 C 0.2354(7) 0.6784(7) 0.8562(8) 0.093(4) Uani 1 1 d . . .
H11A H 0.2835 0.7001 0.8773 0.112 Uiso 1 1 calc R A .
H11B H 0.2320 0.6492 0.8116 0.112 Uiso 1 1 calc R . .

loop_
_atom_site_aniso_label
_atom_site_aniso_U_11
_atom_site_aniso_U_22
_atom_site_aniso_U_33
_atom_site_aniso_U_23
_atom_site_aniso_U_13
_atom_site_aniso_U_12
Au1 0.0575(3) 0.0533(3) 0.0401(3) -0.0040(2) -0.0117(2) 0.0261(2)
S1 0.0538(17) 0.0600(18) 0.0399(17) -0.0002(13) -0.0044(13) 0.0120(14)
S2 0.0463(16) 0.0672(18) 0.0493(18) 0.0157(14) 0.0003(13) 0.0167(14)
C1 0.048(6) 0.045(6) 0.040(6) -0.009(5) -0.003(5) 0.021(5)
N1 0.061(6) 0.044(5) 0.037(6) 0.001(4) -0.001(4) 0.003(4)
C2 0.069(8) 0.068(8) 0.051(8) -0.011(6) -0.006(6) 0.021(7)
C3 0.075(9) 0.082(9) 0.066(9) 0.005(7) -0.009(7) 0.018(7)
O1 0.070(6) 0.112(7) 0.081(6) 0.014(6) -0.005(5) 0.035(5)
C4 0.077(11) 0.128(13) 0.137(15) 0.011(12) 0.040(10) 0.050(10)
C5 0.093(14) 0.092(14) 0.20(2) 0.029(16) -0.021(17) 0.039(11)
O2A 0.27(9) 0.21(8) 0.28(9) -0.17(9) -0.11(9) 0.21(8)
O2B 0.14(2) 0.13(3) 0.21(3) 0.11(2) 0.119(19) 0.12(2)
C6 0.17(2) 0.131(19) 0.127(17) 0.036(15) -0.029(17) 0.071(15)
C7 0.22(3) 0.13(2) 0.24(4) 0.09(2) 0.11(3) 0.13(2)
O3A 0.34(11) 0.17(5) 0.11(5) 0.03(4) 0.04(5) 0.17(6)
O3B 0.076(13) 0.075(12) 0.142(17) -0.022(10) 0.005(10) 0.021(10)
C8 0.19(3) 0.128(17) 0.13(2) 0.054(15) 0.02(2) 0.04(2)
C9A 0.082(16) 0.09(2) 0.075(19) 0.057(16) 0.007(13) 0.011(13)
C9B 0.08(3) 0.14(5) 0.04(3) 0.06(3) 0.003(19) 0.01(3)
O4 0.104(8) 0.126(9) 0.105(10) 0.044(7) 0.029(7) 0.001(7)
C10 0.074(9) 0.094(10) 0.116(12) -0.036(9) -0.035(9) 0.049(9)
C11 0.111(11) 0.086(10) 0.071(10) -0.020(8) -0.031(8) 0.041(9)

loop_
_atom_type_symbol
_atom_type_description
_atom_type_scat_dispersion_real
_atom_type_scat_dispersion_imag
_atom_type_scat_source
C C 0.0033 0.0016 'International Tables Vol C Tables 4.2.6.8 and 6.1.1.4'
H H 0.0000 0.0000 'International Tables Vol C Tables 4.2.6.8 and 6.1.1.4'
N N 0.0061 0.0033 'International Tables Vol C Tables 4.2.6.8 and 6.1.1.4'
O O 0.0106 0.0060 'International Tables Vol C Tables 4.2.6.8 and 6.1.1.4'
S S 0.1246 0.1234 'International Tables Vol C Tables 4.2.6.8 and 6.1.1.4'
Au Au -2.0133 8.8022 'International Tables Vol C Tables 4.2.6.8 and 6.1.1.4'

loop_
_geom_angle_atom_site_label_1
_geom_angle_atom_site_label_2
_geom_angle_atom_site_label_3
_geom_angle
_geom_angle_site_symmetry_1
_geom_angle_site_symmetry_3
_geom_angle_publ_flag
S2 Au1 S1 170.53(10) 14_457 . ?
S2 Au1 Au1 87.44(7) 14_457 14_457 ?
S1 Au1 Au1 96.69(7) . 14_457 ?
S2 Au1 Au1 97.69(8) 14_457 15_557 ?
S1 Au1 Au1 88.05(7) . 15_557 ?
Au1 Au1 Au1 117.028(9) 14_457 15_557 ?
C1 S1 Au1 110.4(3) . . ?
C1 S2 Au1 110.9(3) . 15_557 ?
N1 C1 S2 116.8(7) . . ?
N1 C1 S1 117.9(7) . . ?
S2 C1 S1 125.4(6) . . ?
C1 N1 C2 122.8(8) . . ?
C1 N1 C11 121.8(8) . . ?
C2 N1 C11 114.3(8) . . ?
N1 C2 C3 112.1(9) . . ?
O1 C3 C2 112.6(11) . . ?
C4 O1 C3 120.1(11) . . ?
O1 C4 C5 119.1(14) . . ?
O2B C5 O2A 33(2) . . ?
O2B C5 C4 120.3(17) . . ?
O2A C5 C4 122(4) . . ?
C6 O2A C5 114(4) . . ?
C5 O2B C6 130(2) . . ?
O2B C6 O2A 34.2(19) . . ?
O2B C6 C7 112(2) . . ?
O2A C6 C7 109(4) . . ?
O3A C7 O3B 55(4) . . ?
O3A C7 C6 121(5) . . ?
O3B C7 C6 123(2) . . ?
C7 O3A C8 107(5) . . ?
C8 O3B C7 120(2) . . ?
C9A C8 O3B 122(2) . . ?
C9A C8 O3A 87(3) . . ?
O3B C8 O3A 46(3) . . ?
C9A C8 C9B 69(2) . . ?
O3B C8 C9B 106(2) . . ?
O3A C8 C9B 124(3) . . ?
C8 C9A O4 108(3) . . ?
O4 C9B C8 100(4) . . ?
C9B O4 C9A 73(2) . . ?
C9B O4 C10 127(2) . . ?
C9A O4 C10 109.7(13) . . ?
C11 C10 O4 97.2(11) . . ?
C10 C11 N1 105.5(12) . . ?

loop_
_geom_bond_atom_site_label_1
_geom_bond_atom_site_label_2
_geom_bond_distance
_geom_bond_site_symmetry_2
_geom_bond_publ_flag
Au1 S2 2.286(3) 14_457 ?
Au1 S1 2.291(3) . ?
Au1 Au1 2.9289(5) 14_457 ?
Au1 Au1 2.9289(5) 15_557 ?
S1 C1 1.729(9) . ?
S2 C1 1.720(10) . ?
S2 Au1 2.286(3) 15_557 ?
C1 N1 1.320(11) . ?
N1 C2 1.478(12) . ?
N1 C11 1.602(15) . ?
C2 C3 1.488(14) . ?
C3 O1 1.382(13) . ?
O1 C4 1.349(14) . ?
C4 C5 1.45(2) . ?
C5 O2B 1.24(2) . ?
C5 O2A 1.43(9) . ?
O2A C6 1.33(9) . ?
O2B C6 1.33(3) . ?
C6 C7 1.46(4) . ?
C7 O3A 1.26(7) . ?
C7 O3B 1.36(3) . ?
O3A C8 1.64(8) . ?
O3B C8 1.34(3) . ?
C8 C9A 1.29(3) . ?
C8 C9B 1.65(6) . ?
C9A O4 1.51(3) . ?
C9B O4 1.31(4) . ?
O4 C10 1.550(15) . ?
C10 C11 1.365(15) . ?
